data_7156607
loop_
_publ_author_name
'Xu, Dawen'
'Kaiser, Felix'
'Li, Han'
'Reich, Robert M.'
'Guo, Hao'
'K\"uhn, Fritz E'

_publ_section_title
;
 Highly selective AlCl<sub>3</sub> initiated intramolecular \a-alkylation
 of \a,\b-unsaturated lactams and lactones.
;
_journal_issue 1
_journal_name_full 'Organic &amp; biomolecular chemistry'
_journal_page_first 49
_journal_page_last 52
_journal_paper_doi 10.1039/c8ob02961j
_journal_volume 17
_journal_year 2018
_chemical_absolute_configuration unk
_chemical_compound_source 'see text'
_chemical_formula_moiety 'C15 H17 N O'
_chemical_formula_sum 'C15 H17 N O'
_chemical_formula_weight 227.30
_space_group_IT_number 19
_space_group_name_Hall 'P 2ac 2ab'
_space_group_name_H-M_alt 'P 21 21 21'
_symmetry_cell_setting orthorhombic
_symmetry_Int_Tables_number 19
_symmetry_space_group_name_Hall 'P 2ac 2ab'
_symmetry_space_group_name_H-M 'P 21 21 21'
_atom_sites_solution_hydrogens geom
_audit_update_record
;
2018-11-26 deposited with the CCDC.
2018-11-27 downloaded from the CCDC.
;
_cell_angle_alpha 90
_cell_angle_beta 90
_cell_angle_gamma 90
_cell_formula_units_Z 4
_cell_length_a 7.1064(12)
_cell_length_b 10.3163(18)
_cell_length_c 15.973(2)
_cell_measurement_reflns_used 9800
_cell_measurement_temperature 110
_cell_measurement_theta_max 26.4637
_cell_measurement_theta_min 2.5504
_cell_volume 1171.0(3)
_computing_cell_refinement 'SAINT (Bruker, 2014)'
_computing_data_collection 'APEX III Control Software (Bruker, 2015)'
_computing_data_reduction 'SAINT (Bruker, 2014)'
_computing_molecular_graphics 'PLATON (Spek, 2011)'
_computing_publication_material 'PLATON (Spek, 2011), enCIFer (Allen, 2014)'
_computing_structure_refinement 'SHELXL2014 (Sheldrick, 2014), SHELXLE (Huebschle, 2011)'
_computing_structure_solution 'SHELXT (Sheldrick, 2015)'
_diffrn_ambient_temperature 110
_diffrn_detector ' CCD '
_diffrn_detector_area_resol_mean 16
_diffrn_measured_fraction_theta_full 0.999
_diffrn_measured_fraction_theta_max 0.999
_diffrn_measurement_device ' \k-geometry diffractometer '
_diffrn_measurement_device_type ' Apex II CCD '
_diffrn_measurement_method ' phi- and omega-rotation '
_diffrn_radiation_monochromator 'Triumph monochromator'
_diffrn_radiation_probe x-ray
_diffrn_radiation_source 'fine-focus sealed tube'
_diffrn_radiation_type MoK\a
_diffrn_radiation_wavelength 0.71073
_diffrn_reflns_av_R_equivalents 0.0452
_diffrn_reflns_av_unetI/netI 0.0282
_diffrn_reflns_limit_h_max 8
_diffrn_reflns_limit_h_min -8
_diffrn_reflns_limit_k_max 12
_diffrn_reflns_limit_k_min -12
_diffrn_reflns_limit_l_max 19
_diffrn_reflns_limit_l_min -19
_diffrn_reflns_number 14663
_diffrn_reflns_reduction_process
;
;
_diffrn_reflns_theta_full 25.02
_diffrn_reflns_theta_max 25.02
_diffrn_reflns_theta_min 2.35
_exptl_absorpt_coefficient_mu 0.080
_exptl_absorpt_correction_T_max 0.7454
_exptl_absorpt_correction_T_min 0.6532
_exptl_absorpt_correction_type multi-scan
_exptl_absorpt_process_details 'SADABS 2016/2, Bruker, 2016'
_exptl_crystal_colour 'clear colourless'
_exptl_crystal_density_diffrn 1.289
_exptl_crystal_density_method 'Not Measured'
_exptl_crystal_description fragment
_exptl_crystal_F_000 488
_exptl_crystal_size_max 0.317
_exptl_crystal_size_mid 0.209
_exptl_crystal_size_min 0.186
_refine_diff_density_max 0.120
_refine_diff_density_min -0.157
_refine_diff_density_rms 0.032
_refine_ls_extinction_method none
_refine_ls_goodness_of_fit_ref 1.083
_refine_ls_hydrogen_treatment constr
_refine_ls_matrix_type full
_refine_ls_number_parameters 205
_refine_ls_number_reflns 2068
_refine_ls_number_restraints 116
_refine_ls_restrained_S_all 1.058
_refine_ls_R_factor_all 0.0291
_refine_ls_R_factor_gt 0.0279
_refine_ls_shift/su_max 0.000
_refine_ls_shift/su_mean 0.000
_refine_ls_structure_factor_coef Fsqd
_refine_ls_weighting_details 'W=1/[\S^2^(FO^2^)+(0.0387P)^2^+0.1643P] WHERE P=(FO^2^+2FC^2^)/3'
_refine_ls_weighting_scheme calc
_refine_ls_wR_factor_gt 0.0731
_refine_ls_wR_factor_ref 0.0736
_reflns_number_gt 2002
_reflns_number_total 2068
_reflns_threshold_expression I>2\s(I)
_cod_data_source_file c8ob02961j2.cif
_cod_data_source_block xudaw1_0m
_cod_depositor_comments 'Adding full bibliography for 7156607.cif.'
_cod_database_code 7156607

loop_
_space_group_symop_id
_space_group_symop_operation_xyz
1 x,y,z
2 1/2+x,1/2-y,-z
3 -x,1/2+y,1/2-z
4 1/2-x,-y,1/2+z

loop_
_atom_site_label
_atom_site_type_symbol
_atom_site_fract_x
_atom_site_fract_y
_atom_site_fract_z
_atom_site_U_iso_or_equiv
_atom_site_adp_type
_atom_site_occupancy
_atom_site_site_symmetry_order
_atom_site_calc_flag
_atom_site_refinement_flags_posn
_atom_site_refinement_flags_adp
_atom_site_refinement_flags_occupancy
_atom_site_disorder_assembly
_atom_site_disorder_group
O1 O 0.0596(7) 0.4932(3) 0.6506(4) 0.0238(10) Uani 0.92(2) 1 d . U P A 3
O1A O 0.107(7) 0.506(3) 0.679(4) 0.029(6) Uani 0.08(2) 1 d . U P A 4
N1 N 0.1817(2) 0.29603(14) 0.68742(9) 0.0197(3) Uani 1 1 d . . . . .
C1 C 0.3171(3) 0.19929(16) 0.67903(10) 0.0172(4) Uani 1 1 d . . . . .
C2 C 0.2957(3) 0.07884(17) 0.71884(11) 0.0199(4) Uani 1 1 d . . . . .
H2 H 0.188407 0.062817 0.752768 0.024 Uiso 1 1 calc R U . . .
C3 C 0.4298(3) -0.01593(17) 0.70879(11) 0.0222(4) Uani 1 1 d . . . . .
H3 H 0.413989 -0.097324 0.735715 0.027 Uiso 1 1 calc R U . . .
C4 C 0.5878(3) 0.00586(18) 0.65981(11) 0.0228(4) Uani 1 1 d . . . . .
H4 H 0.680197 -0.059984 0.653554 0.027 Uiso 1 1 calc R U . . .
C5 C 0.6100(3) 0.12360(17) 0.62029(11) 0.0199(4) Uani 1 1 d . . . . .
H5 H 0.717912 0.137606 0.586378 0.024 Uiso 1 1 calc R U . . .
C6 C 0.4773(2) 0.22319(17) 0.62887(10) 0.0166(4) Uani 1 1 d . . . . .
C7 C 0.4964(2) 0.34825(17) 0.58731(10) 0.0173(4) Uani 1 1 d . . . . .
C8 C 0.3579(3) 0.43761(18) 0.59374(11) 0.0213(4) Uani 1 1 d . . . . .
C9 C 0.1905(3) 0.41378(17) 0.64526(11) 0.0219(4) Uani 1 1 d . . . . .
C10 C 0.0203(3) 0.2728(2) 0.74225(13) 0.0273(4) Uani 1 1 d . . . . .
H10A H -0.055618 0.351879 0.746168 0.041 Uiso 1 1 calc R U . . .
H10B H 0.064912 0.248455 0.798134 0.041 Uiso 1 1 calc R U . . .
H10C H -0.056609 0.202487 0.719184 0.041 Uiso 1 1 calc R U . . .
C15 C 0.6722(3) 0.37303(17) 0.53656(12) 0.0221(4) Uani 1 1 d D . . . .
H15A H 0.668910 0.318045 0.485784 0.027 Uiso 1 1 calc R U . B 1
H15B H 0.783160 0.346831 0.569983 0.027 Uiso 1 1 calc R U . B 1
C11 C 0.3588(3) 0.5674(2) 0.54766(16) 0.0195(5) Uani 0.904(4) 1 d . U P C 1
H11 H 0.232814 0.578967 0.520813 0.023 Uiso 0.904(4) 1 calc R U P C 1
C12 C 0.3889(3) 0.68009(19) 0.60911(13) 0.0238(5) Uani 0.904(4) 1 d . U P C 1
H12A H 0.375350 0.762596 0.579309 0.036 Uiso 0.904(4) 1 calc R U P C 1
H12B H 0.515360 0.674371 0.633262 0.036 Uiso 0.904(4) 1 calc R U P C 1
H12C H 0.295026 0.675181 0.653962 0.036 Uiso 0.904(4) 1 calc R U P C 1
C13 C 0.5076(3) 0.5682(2) 0.47835(12) 0.0218(5) Uani 0.904(4) 1 d D U P C 1
H13A H 0.525958 0.658080 0.458125 0.026 Uiso 0.904(4) 1 calc R U P C 1
H13B H 0.463185 0.515110 0.430682 0.026 Uiso 0.904(4) 1 calc R U P C 1
C14 C 0.6956(5) 0.5145(3) 0.5101(2) 0.0210(9) Uani 0.904(4) 1 d D U P C 1
H14A H 0.791353 0.520682 0.465284 0.025 Uiso 0.904(4) 1 calc R U P C 1
H14B H 0.739471 0.566493 0.558392 0.025 Uiso 0.904(4) 1 calc R U P C 1
C11A C 0.413(3) 0.589(2) 0.5871(15) 0.020(3) Uani 0.096(4) 1 d . U P C 2
H11A H 0.383144 0.635451 0.640540 0.025 Uiso 0.096(4) 1 calc R U P C 2
C12A C 0.276(3) 0.629(2) 0.5182(14) 0.030(4) Uani 0.096(4) 1 d . U P C 2
H12D H 0.280343 0.723108 0.510631 0.044 Uiso 0.096(4) 1 calc R U P C 2
H12E H 0.147788 0.602993 0.533909 0.044 Uiso 0.096(4) 1 calc R U P C 2
H12F H 0.310920 0.586054 0.465714 0.044 Uiso 0.096(4) 1 calc R U P C 2
C13A C 0.622(3) 0.6120(18) 0.5609(11) 0.020(3) Uani 0.096(4) 1 d D U P C 2
H13C H 0.638662 0.699058 0.535906 0.024 Uiso 0.096(4) 1 calc R U P C 2
H13D H 0.707044 0.603730 0.609777 0.024 Uiso 0.096(4) 1 calc R U P C 2
C14A C 0.661(7) 0.508(2) 0.498(2) 0.023(5) Uani 0.096(4) 1 d D U P C 2
H14C H 0.781882 0.526724 0.469039 0.027 Uiso 0.096(4) 1 calc R U P C 2
H14D H 0.560682 0.508273 0.454682 0.027 Uiso 0.096(4) 1 calc R U P C 2

loop_
_atom_site_aniso_label
_atom_site_aniso_U_11
_atom_site_aniso_U_22
_atom_site_aniso_U_33
_atom_site_aniso_U_23
_atom_site_aniso_U_13
_atom_site_aniso_U_12
O1 0.0188(14) 0.0216(9) 0.0309(19) 0.0004(10) 0.0032(13) 0.0048(9)
O1A 0.019(10) 0.031(9) 0.037(12) -0.005(10) -0.004(10) 0.009(9)
N1 0.0187(8) 0.0188(7) 0.0215(7) -0.0010(6) 0.0044(6) -0.0020(7)
C1 0.0184(9) 0.0172(8) 0.0159(8) -0.0033(6) -0.0028(7) -0.0008(8)
C2 0.0213(10) 0.0210(9) 0.0175(8) -0.0017(7) 0.0001(7) -0.0051(8)
C3 0.0283(11) 0.0172(9) 0.0210(9) 0.0027(7) -0.0046(8) -0.0023(8)
C4 0.0219(10) 0.0205(9) 0.0260(9) 0.0001(8) -0.0028(7) 0.0030(8)
C5 0.0179(9) 0.0205(9) 0.0212(9) -0.0009(7) -0.0002(7) -0.0010(8)
C6 0.0171(9) 0.0180(8) 0.0148(8) -0.0025(6) -0.0011(7) -0.0023(7)
C7 0.0180(9) 0.0177(9) 0.0163(8) -0.0023(6) -0.0002(7) -0.0020(7)
C8 0.0226(10) 0.0181(9) 0.0233(9) -0.0014(7) 0.0026(8) -0.0008(8)
C9 0.0230(10) 0.0187(9) 0.0239(9) -0.0015(7) 0.0011(8) 0.0003(8)
C10 0.0223(10) 0.0256(10) 0.0340(10) 0.0009(8) 0.0117(8) -0.0005(8)
C15 0.0207(10) 0.0206(9) 0.0250(9) 0.0015(7) 0.0063(8) 0.0010(8)
C11 0.0185(11) 0.0177(11) 0.0223(12) 0.0016(10) -0.0024(10) 0.0005(10)
C12 0.0278(12) 0.0161(11) 0.0276(11) 0.0000(9) -0.0011(9) 0.0020(9)
C13 0.0244(11) 0.0200(10) 0.0209(10) 0.0028(8) -0.0021(8) -0.0021(9)
C14 0.0169(19) 0.0215(11) 0.0246(15) 0.0031(10) 0.0017(12) -0.0027(11)
C11A 0.021(7) 0.022(7) 0.018(6) -0.006(6) 0.005(6) -0.004(6)
C12A 0.021(9) 0.028(9) 0.040(9) 0.004(8) -0.015(8) -0.001(8)
C13A 0.018(5) 0.022(5) 0.020(5) 0.003(5) 0.003(5) -0.005(5)
C14A 0.022(8) 0.029(7) 0.017(7) -0.004(7) -0.004(7) -0.010(7)

loop_
_atom_type_symbol
_atom_type_description
_atom_type_scat_dispersion_real
_atom_type_scat_dispersion_imag
_atom_type_scat_source
C C 0.0033 0.0016 ' International Tables Vol C Tables 4.2.6.8 and 6.1.1.4'
H H 0.0000 0.0000 ' International Tables Vol C Tables 4.2.6.8 and 6.1.1.4'
N N 0.0061 0.0033 ' International Tables Vol C Tables 4.2.6.8 and 6.1.1.4'
O O 0.0106 0.0060 ' International Tables Vol C Tables 4.2.6.8 and 6.1.1.4'

loop_
_geom_angle_atom_site_label_1
_geom_angle_atom_site_label_2
_geom_angle_atom_site_label_3
_geom_angle
C9 N1 C1 123.28(15)
C9 N1 C10 117.91(15)
C1 N1 C10 118.80(15)
N1 C1 C2 121.06(16)
N1 C1 C6 119.06(15)
C2 C1 C6 119.87(16)
C3 C2 C1 120.11(17)
C3 C2 H2 119.9
C1 C2 H2 119.9
C2 C3 C4 120.78(16)
C2 C3 H3 119.6
C4 C3 H3 119.6
C5 C4 C3 119.60(17)
C5 C4 H4 120.2
C3 C4 H4 120.2
C4 C5 C6 121.63(17)
C4 C5 H5 119.2
C6 C5 H5 119.2
C5 C6 C1 118.00(16)
C5 C6 C7 122.81(15)
C1 C6 C7 119.18(15)
C8 C7 C6 120.08(16)
C8 C7 C15 121.81(16)
C6 C7 C15 118.11(15)
C7 C8 C9 121.23(17)
C7 C8 C11 123.90(16)
C9 C8 C11 114.86(16)
C7 C8 C11A 118.7(8)
C9 C8 C11A 113.2(7)
O1 C9 N1 120.61(19)
O1A C9 N1 116.1(17)
O1 C9 C8 122.36(19)
O1A C9 C8 120.0(16)
N1 C9 C8 117.01(16)
N1 C10 H10A 109.5
N1 C10 H10B 109.5
H10A C10 H10B 109.5
N1 C10 H10C 109.5
H10A C10 H10C 109.5
H10B C10 H10C 109.5
C7 C15 C14A 109.4(17)
C7 C15 C14 113.6(2)
C7 C15 H15A 108.9
C14 C15 H15A 108.9
C7 C15 H15B 108.9
C14 C15 H15B 108.9
H15A C15 H15B 107.7
C8 C11 C13 110.89(17)
C8 C11 C12 110.85(19)
C13 C11 C12 111.19(18)
C8 C11 H11 107.9
C13 C11 H11 107.9
C12 C11 H11 107.9
C11 C12 H12A 109.5
C11 C12 H12B 109.5
H12A C12 H12B 109.5
C11 C12 H12C 109.5
H12A C12 H12C 109.5
H12B C12 H12C 109.5
C11 C13 C14 111.1(2)
C11 C13 H13A 109.4
C14 C13 H13A 109.4
C11 C13 H13B 109.4
C14 C13 H13B 109.4
H13A C13 H13B 108.0
C15 C14 C13 110.0(2)
C15 C14 H14A 109.7
C13 C14 H14A 109.7
C15 C14 H14B 109.7
C13 C14 H14B 109.7
H14A C14 H14B 108.2
C12A C11A C13A 112.0(17)
C12A C11A C8 98.9(17)
C13A C11A C8 113.1(15)
C12A C11A H11A 110.8
C13A C11A H11A 110.8
C8 C11A H11A 110.8
C11A C12A H12D 109.5
C11A C12A H12E 109.5
H12D C12A H12E 109.5
C11A C12A H12F 109.5
H12D C12A H12F 109.5
H12E C12A H12F 109.5
C14A C13A C11A 104(2)
C14A C13A H13C 110.9
C11A C13A H13C 110.9
C14A C13A H13D 110.9
C11A C13A H13D 110.9
H13C C13A H13D 108.9
C13A C14A C15 113(2)
C13A C14A H14C 109.0
C15 C14A H14C 109.0
C13A C14A H14D 109.0
C15 C14A H14D 109.0
H14C C14A H14D 107.8

loop_
_geom_bond_atom_site_label_1
_geom_bond_atom_site_label_2
_geom_bond_distance
O1 C9 1.242(3)
O1A C9 1.24(3)
N1 C9 1.390(2)
N1 C1 1.392(2)
N1 C10 1.463(2)
C1 C2 1.404(2)
C1 C6 1.414(2)
C2 C3 1.374(3)
C2 H2 0.9500
C3 C4 1.387(3)
C3 H3 0.9500
C4 C5 1.378(3)
C4 H4 0.9500
C5 C6 1.401(3)
C5 H5 0.9500
C6 C7 1.457(2)
C7 C8 1.352(3)
C7 C15 1.511(2)
C8 C9 1.467(3)
C8 C11 1.528(3)
C8 C11A 1.62(2)
C10 H10A 0.9800
C10 H10B 0.9800
C10 H10C 0.9800
C15 C14A 1.52(2)
C15 C14 1.528(3)
C15 H15A 0.9900
C15 H15B 0.9900
C11 C13 1.531(3)
C11 C12 1.537(3)
C11 H11 1.0000
C12 H12A 0.9800
C12 H12B 0.9800
C12 H12C 0.9800
C13 C14 1.532(4)
C13 H13A 0.9900
C13 H13B 0.9900
C14 H14A 0.9900
C14 H14B 0.9900
C11A C12A 1.52(3)
C11A C13A 1.57(3)
C11A H11A 1.0000
C12A H12D 0.9800
C12A H12E 0.9800
C12A H12F 0.9800
C13A C14A 1.50(3)
C13A H13C 0.9900
C13A H13D 0.9900
C14A H14C 0.9900
C14A H14D 0.9900
